data_7212199
loop_
_publ_author_name
'Chen, Man-Sheng'
'Bai, Zheng-Shuai'
'Okamura, Taka-aki'
'Su, Zhi'
'Chen, Shui-Sheng'
'Sun, Wei-Yin'
'Ueyama, Norikazu'

_publ_section_title
;
 Metal--organic frameworks with pyridyl- and carboxylate-containing
 ligands: syntheses, structures and properties
;
_journal_issue 6
_journal_name_full CrystEngComm
_journal_page_first 1935
_journal_paper_doi 10.1039/b921850e
_journal_volume 12
_journal_year 2010
_chemical_formula_moiety 'C17 H16 Cu N4 O7'
_chemical_formula_sum 'C17 H16 Cu N4 O7'
_chemical_formula_weight 451.88
_chemical_name_systematic
;
[Cu(M4)(Im)(H2O)]-H2O
;
_space_group_IT_number 14
_symmetry_cell_setting monoclinic
_symmetry_Int_Tables_number 14
_symmetry_space_group_name_Hall '-P 2ybc'
_symmetry_space_group_name_H-M 'P 1 21/c 1'
_atom_sites_solution_hydrogens geom
_atom_sites_solution_primary direct
_atom_sites_solution_secondary difmap
_audit_creation_date 2008-08-14
_audit_creation_method SHELXL-97
_cell_angle_alpha 90.00
_cell_angle_beta 101.762(14)
_cell_angle_gamma 90.00
_cell_formula_units_Z 4
_cell_length_a 7.435(3)
_cell_length_b 18.746(5)
_cell_length_c 12.541(5)
_cell_measurement_reflns_used 11374
_cell_measurement_temperature 200
_cell_measurement_theta_max 27.5
_cell_measurement_theta_min 3.0
_cell_volume 1711.2(11)
_computing_structure_refinement 'SHELXL-97 (Sheldrick, 1997)'
_computing_structure_solution 'SIR92 (Altomare et al., 1994)'
_diffrn_ambient_temperature 200
_diffrn_detector_area_resol_mean 10.00
_diffrn_measured_fraction_theta_full 0.997
_diffrn_measured_fraction_theta_max 0.997
_diffrn_measurement_device_type 'Rigaku RAXIS-RAPID'
_diffrn_measurement_method \w
_diffrn_radiation_monochromator graphite
_diffrn_radiation_source 'fine-focus sealed tube'
_diffrn_radiation_type MoK\a
_diffrn_radiation_wavelength 0.71075
_diffrn_reflns_av_R_equivalents 0.0319
_diffrn_reflns_av_sigmaI/netI 0.0302
_diffrn_reflns_limit_h_max 9
_diffrn_reflns_limit_h_min -8
_diffrn_reflns_limit_k_max 23
_diffrn_reflns_limit_k_min -24
_diffrn_reflns_limit_l_max 16
_diffrn_reflns_limit_l_min -16
_diffrn_reflns_number 15973
_diffrn_reflns_theta_full 27.48
_diffrn_reflns_theta_max 27.48
_diffrn_reflns_theta_min 3.00
_exptl_absorpt_coefficient_mu 1.330
_exptl_absorpt_correction_T_max 0.819
_exptl_absorpt_correction_T_min 0.686
_exptl_absorpt_correction_type multi-scan
_exptl_absorpt_process_details
;
Higashi, T. (1995). Program for Absorption Correction.
Rigaku Corporation, Tokyo, Japan.
;
_exptl_crystal_colour blue
_exptl_crystal_density_diffrn 1.754
_exptl_crystal_density_method 'not measured'
_exptl_crystal_description column
_exptl_crystal_F_000 924
_exptl_crystal_size_max 0.30
_exptl_crystal_size_mid 0.18
_exptl_crystal_size_min 0.15
_refine_diff_density_max 0.465
_refine_diff_density_min -0.378
_refine_diff_density_rms 0.071
_refine_ls_extinction_method none
_refine_ls_goodness_of_fit_ref 1.040
_refine_ls_hydrogen_treatment mixed
_refine_ls_matrix_type full
_refine_ls_number_parameters 277
_refine_ls_number_reflns 3917
_refine_ls_number_restraints 0
_refine_ls_restrained_S_all 1.040
_refine_ls_R_factor_all 0.0371
_refine_ls_R_factor_gt 0.0320
_refine_ls_shift/su_max 0.001
_refine_ls_shift/su_mean 0.000
_refine_ls_structure_factor_coef Fsqd
_refine_ls_weighting_details 'calc w=1/[\s^2^(Fo^2^)+(0.0274P)^2^+2.2419P] where P=(Fo^2^+2Fc^2^)/3'
_refine_ls_weighting_scheme calc
_refine_ls_wR_factor_gt 0.0739
_refine_ls_wR_factor_ref 0.0765
_reflns_number_gt 3499
_reflns_number_total 3917
_reflns_threshold_expression I>2\s(I)
_cod_data_source_file b921850e.txt
_cod_data_source_block 6
_cod_original_cell_volume 1711.3(9)
_cod_database_code 7212199

loop_
_symmetry_equiv_pos_as_xyz
'x, y, z'
'-x, y+1/2, -z+1/2'
'-x, -y, -z'
'x, -y-1/2, z-1/2'

loop_
_atom_site_label
_atom_site_type_symbol
_atom_site_fract_x
_atom_site_fract_y
_atom_site_fract_z
_atom_site_U_iso_or_equiv
_atom_site_adp_type
_atom_site_occupancy
_atom_site_symmetry_multiplicity
_atom_site_calc_flag
_atom_site_refinement_flags
Cu1 Cu 0.69719(3) 0.362189(12) 0.431217(18) 0.01618(8) Uani 1 1 d .
O1 O 0.2027(2) 0.37997(8) -0.02346(12) 0.0289(4) Uani 1 1 d .
O2 O 0.4817(2) 0.36709(9) 0.49795(12) 0.0212(3) Uani 1 1 d .
H2 H 0.455(4) 0.3314(15) 0.524(2) 0.025 Uiso 1 1 d .
H3 H 0.464(4) 0.4011(15) 0.533(2) 0.025 Uiso 1 1 d .
O3 O 0.3457(3) 0.25529(10) 0.58594(15) 0.0360(4) Uani 1 1 d .
H4 H 0.342(4) 0.2131(18) 0.553(2) 0.043 Uiso 1 1 d .
H5 H 0.408(4) 0.2472(16) 0.645(3) 0.043 Uiso 1 1 d .
O31 O 0.5585(2) 0.41947(7) 0.30693(11) 0.0213(3) Uani 1 1 d .
O32 O 0.6259(2) 0.51880(8) 0.40383(11) 0.0251(3) Uani 1 1 d .
O52 O 0.4983(2) 0.75436(8) 0.20030(12) 0.0301(4) Uani 1 1 d .
O51 O 0.2970(2) 0.75128(7) 0.04358(12) 0.0223(3) Uani 1 1 d .
N1 N 0.1882(3) 0.49860(9) -0.06037(14) 0.0214(4) Uani 1 1 d .
N11 N -0.1303(2) 0.38597(9) -0.41402(13) 0.0191(3) Uani 1 1 d .
H1 H 0.149(4) 0.5266(14) -0.104(2) 0.023 Uiso 1 1 d .
N21 N 0.9001(2) 0.35537(9) 0.35328(14) 0.0197(3) Uani 1 1 d .
N22 N 1.1699(3) 0.34874(12) 0.31032(16) 0.0325(5) Uani 1 1 d .
H14 H 1.2901 0.3486 0.3174 0.039 Uiso 1 1 calc R
C1 C 0.2845(3) 0.53011(10) 0.03734(15) 0.0165(4) Uani 1 1 d .
C2 C 0.3711(3) 0.49168(10) 0.12815(15) 0.0168(4) Uani 1 1 d .
H6 H 0.3665 0.4410 0.1280 0.020 Uiso 1 1 calc R
C3 C 0.4648(3) 0.52839(10) 0.21942(15) 0.0147(4) Uani 1 1 d .
C4 C 0.4763(3) 0.60254(10) 0.21911(15) 0.0161(4) Uani 1 1 d .
H7 H 0.5439 0.6269 0.2808 0.019 Uiso 1 1 calc R
C5 C 0.3886(3) 0.64088(10) 0.12837(15) 0.0159(4) Uani 1 1 d .
C11 C 0.1564(3) 0.42933(10) -0.08685(15) 0.0178(4) Uani 1 1 d .
C12 C -0.0659(5) 0.33492(13) -0.3439(2) 0.0533(9) Uani 1 1 d .
H9 H -0.0842 0.2868 -0.3674 0.064 Uiso 1 1 calc R
C13 C 0.0264(5) 0.34762(13) -0.2386(2) 0.0516(9) Uani 1 1 d .
H10 H 0.0694 0.3088 -0.1915 0.062 Uiso 1 1 calc R
C14 C 0.0559(3) 0.41612(10) -0.20241(15) 0.0169(4) Uani 1 1 d .
C15 C -0.0106(4) 0.46910(13) -0.2747(2) 0.0446(8) Uani 1 1 d .
H11 H 0.0060 0.5177 -0.2534 0.054 Uiso 1 1 calc R
C16 C -0.1023(4) 0.45178(12) -0.37925(19) 0.0396(7) Uani 1 1 d .
H12 H -0.1470 0.4895 -0.4281 0.048 Uiso 1 1 calc R
C21 C 1.0783(3) 0.35684(13) 0.39097(18) 0.0298(5) Uani 1 1 d .
H13 H 1.1346 0.3629 0.4655 0.036 Uiso 1 1 calc R
C22 C 1.0442(3) 0.34077(12) 0.21525(18) 0.0254(4) Uani 1 1 d .
H15 H 1.0687 0.3338 0.1446 0.030 Uiso 1 1 calc R
C23 C 0.8772(3) 0.34482(11) 0.24241(16) 0.0218(4) Uani 1 1 d .
H16 H 0.7625 0.3410 0.1929 0.026 Uiso 1 1 calc R
C31 C 0.5567(3) 0.48674(10) 0.31844(15) 0.0162(4) Uani 1 1 d .
C51 C 0.3965(3) 0.72154(10) 0.12501(15) 0.0180(4) Uani 1 1 d .
C6 C 0.2919(3) 0.60434(10) 0.03885(15) 0.0172(4) Uani 1 1 d .
H8 H 0.2295 0.6304 -0.0227 0.021 Uiso 1 1 calc R

loop_
_atom_site_aniso_label
_atom_site_aniso_U_11
_atom_site_aniso_U_22
_atom_site_aniso_U_33
_atom_site_aniso_U_23
_atom_site_aniso_U_13
_atom_site_aniso_U_12
Cu1 0.01886(13) 0.01624(13) 0.01179(12) 0.00236(8) -0.00079(9) 0.00159(9)
O1 0.0460(10) 0.0177(7) 0.0167(7) 0.0018(6) -0.0085(7) -0.0010(7)
O2 0.0256(8) 0.0185(7) 0.0195(7) -0.0012(6) 0.0046(6) -0.0007(6)
O3 0.0522(12) 0.0311(9) 0.0221(8) 0.0014(7) 0.0014(8) -0.0130(8)
O31 0.0303(8) 0.0148(7) 0.0157(7) 0.0028(5) -0.0024(6) 0.0057(6)
O32 0.0366(9) 0.0201(7) 0.0135(7) -0.0004(5) -0.0068(6) 0.0060(6)
O52 0.0457(10) 0.0163(7) 0.0217(8) -0.0009(6) -0.0087(7) -0.0053(7)
O51 0.0333(8) 0.0122(7) 0.0183(7) 0.0026(5) -0.0024(6) 0.0009(6)
N1 0.0330(10) 0.0143(8) 0.0116(8) 0.0010(6) -0.0076(7) 0.0004(7)
N11 0.0239(9) 0.0182(8) 0.0129(8) -0.0015(6) -0.0020(7) -0.0011(7)
N21 0.0214(9) 0.0215(9) 0.0149(8) 0.0028(6) 0.0005(7) 0.0009(7)
N22 0.0191(9) 0.0530(13) 0.0243(10) 0.0006(9) 0.0017(8) 0.0065(9)
C1 0.0206(10) 0.0167(9) 0.0108(8) -0.0015(7) -0.0004(7) -0.0012(7)
C2 0.0219(10) 0.0130(9) 0.0142(9) 0.0011(7) 0.0004(7) 0.0008(7)
C3 0.0170(9) 0.0155(9) 0.0109(8) 0.0019(7) 0.0012(7) 0.0024(7)
C4 0.0199(9) 0.0160(9) 0.0112(8) -0.0009(7) 0.0003(7) 0.0006(7)
C5 0.0212(10) 0.0119(8) 0.0140(9) 0.0010(7) 0.0024(7) -0.0005(7)
C11 0.0217(10) 0.0172(9) 0.0133(9) -0.0016(7) 0.0012(7) -0.0010(7)
C12 0.103(3) 0.0138(11) 0.0252(13) -0.0045(9) -0.0297(15) 0.0042(13)
C13 0.098(3) 0.0163(11) 0.0234(12) 0.0003(9) -0.0281(14) 0.0019(13)
C14 0.0188(9) 0.0179(9) 0.0128(9) -0.0016(7) 0.0007(7) -0.0004(7)
C15 0.081(2) 0.0153(11) 0.0235(12) -0.0004(9) -0.0215(13) -0.0088(12)
C16 0.0699(19) 0.0169(11) 0.0201(11) 0.0029(8) -0.0188(12) -0.0061(11)
C21 0.0243(11) 0.0449(14) 0.0182(10) 0.0015(9) -0.0003(9) 0.0039(10)
C22 0.0291(12) 0.0281(11) 0.0186(10) -0.0009(8) 0.0041(9) 0.0025(9)
C23 0.0239(10) 0.0237(10) 0.0158(9) 0.0001(8) -0.0005(8) -0.0018(8)
C31 0.0172(9) 0.0175(9) 0.0130(9) 0.0028(7) 0.0012(7) 0.0037(7)
C51 0.0257(10) 0.0138(9) 0.0139(9) 0.0002(7) 0.0028(8) 0.0006(8)
C6 0.0221(10) 0.0163(9) 0.0113(8) 0.0029(7) -0.0014(7) 0.0027(7)

loop_
_atom_type_symbol
_atom_type_description
_atom_type_scat_dispersion_real
_atom_type_scat_dispersion_imag
_atom_type_scat_source
Cu Cu 0.3201 1.2651 'International Tables Vol C Tables 4.2.6.8 and 6.1.1.4'
O O 0.0106 0.0060 'International Tables Vol C Tables 4.2.6.8 and 6.1.1.4'
N N 0.0061 0.0033 'International Tables Vol C Tables 4.2.6.8 and 6.1.1.4'
C C 0.0033 0.0016 'International Tables Vol C Tables 4.2.6.8 and 6.1.1.4'
H H 0.0000 0.0000 'International Tables Vol C Tables 4.2.6.8 and 6.1.1.4'

loop_
_geom_angle_atom_site_label_1
_geom_angle_atom_site_label_2
_geom_angle_atom_site_label_3
_geom_angle
_geom_angle_site_symmetry_1
_geom_angle_site_symmetry_3
O2 Cu1 N21 175.43(7) . .
O2 Cu1 O31 88.35(7) . .
N21 Cu1 O31 88.47(7) . .
O2 Cu1 O51 88.60(6) . 2_645
N21 Cu1 O51 90.92(7) . 2_645
O31 Cu1 O51 129.83(6) . 2_645
O2 Cu1 N11 89.66(7) . 1_656
N21 Cu1 N11 94.91(7) . 1_656
O31 Cu1 N11 135.48(6) . 1_656
O51 Cu1 N11 94.55(6) 2_645 1_656
Cu1 O2 H2 115.8(19) . .
Cu1 O2 H3 120.7(19) . .
H2 O2 H3 112(3) . .
H4 O3 H5 103(3) . .
C31 O31 Cu1 117.46(12) . .
C51 O51 Cu1 108.93(12) . 2_655
C11 N1 C1 130.30(17) . .
C11 N1 H1 117.4(19) . .
C1 N1 H1 112.3(19) . .
C16 N11 C12 116.67(19) . .
C16 N11 Cu1 121.46(14) . 1_454
C12 N11 Cu1 121.36(15) . 1_454
C21 N21 C23 105.87(18) . .
C21 N21 Cu1 129.88(15) . .
C23 N21 Cu1 124.20(15) . .
C21 N22 C22 108.0(2) . .
C21 N22 H14 126.0 . .
C22 N22 H14 126.0 . .
C2 C1 C6 119.76(17) . .
C2 C1 N1 124.11(18) . .
C6 C1 N1 116.12(17) . .
C1 C2 C3 119.16(18) . .
C1 C2 H6 120.4 . .
C3 C2 H6 120.4 . .
C4 C3 C2 120.73(17) . .
C4 C3 C31 120.11(17) . .
C2 C3 C31 119.16(17) . .
C5 C4 C3 119.96(17) . .
C5 C4 H7 120.0 . .
C3 C4 H7 120.0 . .
C6 C5 C4 119.15(17) . .
C6 C5 C51 119.21(17) . .
C4 C5 C51 121.64(17) . .
O1 C11 N1 123.80(18) . .
O1 C11 C14 121.24(18) . .
N1 C11 C14 114.96(17) . .
N11 C12 C13 123.6(2) . .
N11 C12 H9 118.2 . .
C13 C12 H9 118.2 . .
C14 C13 C12 119.7(2) . .
C14 C13 H10 120.1 . .
C12 C13 H10 120.1 . .
C13 C14 C15 116.80(19) . .
C13 C14 C11 119.24(18) . .
C15 C14 C11 123.96(18) . .
C14 C15 C16 119.9(2) . .
C14 C15 H11 120.1 . .
C16 C15 H11 120.1 . .
N11 C16 C15 123.3(2) . .
N11 C16 H12 118.4 . .
C15 C16 H12 118.4 . .
N21 C21 N22 110.9(2) . .
N21 C21 H13 124.5 . .
N22 C21 H13 124.5 . .
C23 C22 N22 105.88(19) . .
C23 C22 H15 127.1 . .
N22 C22 H15 127.1 . .
C22 C23 N21 109.30(19) . .
C22 C23 H16 125.4 . .
N21 C23 H16 125.4 . .
O32 C31 O31 124.43(17) . .
O32 C31 C3 119.81(17) . .
O31 C31 C3 115.75(16) . .
O52 C51 O51 124.10(18) . .
O52 C51 C5 119.55(17) . .
O51 C51 C5 116.35(17) . .
C5 C6 C1 121.19(17) . .
C5 C6 H8 119.4 . .
C1 C6 H8 119.4 . .

loop_
_geom_bond_atom_site_label_1
_geom_bond_atom_site_label_2
_geom_bond_distance
_geom_bond_site_symmetry_2
Cu1 O2 1.9550(17) .
Cu1 N21 1.9617(19) .
Cu1 O31 1.9975(14) .
Cu1 O51 2.1022(15) 2_645
Cu1 N11 2.1438(17) 1_656
O1 C11 1.223(2) .
O2 H2 0.79(3) .
O2 H3 0.80(3) .
O3 H4 0.89(3) .
O3 H5 0.80(3) .
O31 C31 1.270(2) .
O32 C31 1.244(2) .
O52 C51 1.246(2) .
O51 C51 1.262(2) .
O51 Cu1 2.1022(15) 2_655
N1 C11 1.349(3) .
N1 C1 1.416(2) .
N1 H1 0.77(3) .
N11 C16 1.311(3) .
N11 C12 1.321(3) .
N11 Cu1 2.1438(17) 1_454
N21 C21 1.313(3) .
N21 C23 1.380(3) .
N22 C21 1.338(3) .
N22 C22 1.365(3) .
N22 H14 0.8800 .
C1 C2 1.390(3) .
C1 C6 1.393(3) .
C2 C3 1.394(3) .
C2 H6 0.9500 .
C3 C4 1.393(3) .
C3 C31 1.507(2) .
C4 C5 1.391(3) .
C4 H7 0.9500 .
C5 C6 1.385(3) .
C5 C51 1.514(3) .
C11 C14 1.509(3) .
C12 C13 1.379(3) .
C12 H9 0.9500 .
C13 C14 1.365(3) .
C13 H10 0.9500 .
C14 C15 1.367(3) .
C15 C16 1.388(3) .
C15 H11 0.9500 .
C16 H12 0.9500 .
C21 H13 0.9500 .
C22 C23 1.355(3) .
C22 H15 0.9500 .
C23 H16 0.9500 .
C6 H8 0.9500 .

loop_
_geom_torsion_atom_site_label_1
_geom_torsion_atom_site_label_2
_geom_torsion_atom_site_label_3
_geom_torsion_atom_site_label_4
_geom_torsion
_geom_torsion_site_symmetry_1
O2 Cu1 O31 C31 82.81(15) .
N21 Cu1 O31 C31 -100.46(15) .
O51 Cu1 O31 C31 169.61(13) 2_645
N11 Cu1 O31 C31 -5.02(19) 1_656
O31 Cu1 N21 C21 142.6(2) .
O51 Cu1 N21 C21 -87.6(2) 2_645
N11 Cu1 N21 C21 7.0(2) 1_656
O31 Cu1 N21 C23 -40.15(16) .
O51 Cu1 N21 C23 89.67(16) 2_645
N11 Cu1 N21 C23 -175.68(16) 1_656
C11 N1 C1 C2 1.3(4) .
C11 N1 C1 C6 -179.7(2) .
C6 C1 C2 C3 -0.2(3) .
N1 C1 C2 C3 178.85(19) .
C1 C2 C3 C4 -1.7(3) .
C1 C2 C3 C31 179.20(18) .
C2 C3 C4 C5 2.1(3) .
C31 C3 C4 C5 -178.86(18) .
C3 C4 C5 C6 -0.5(3) .
C3 C4 C5 C51 179.55(18) .
C1 N1 C11 O1 3.7(4) .
C1 N1 C11 C14 -176.8(2) .
C16 N11 C12 C13 0.2(5) .
Cu1 N11 C12 C13 -171.8(3) 1_454
N11 C12 C13 C14 -0.3(6) .
C12 C13 C14 C15 0.3(5) .
C12 C13 C14 C11 179.7(3) .
O1 C11 C14 C13 -4.1(3) .
N1 C11 C14 C13 176.4(3) .
O1 C11 C14 C15 175.3(3) .
N1 C11 C14 C15 -4.2(3) .
C13 C14 C15 C16 -0.2(5) .
C11 C14 C15 C16 -179.6(3) .
C12 N11 C16 C15 -0.1(5) .
Cu1 N11 C16 C15 171.8(2) 1_454
C14 C15 C16 N11 0.1(5) .
C23 N21 C21 N22 0.8(3) .
Cu1 N21 C21 N22 178.45(16) .
C22 N22 C21 N21 -0.7(3) .
C21 N22 C22 C23 0.3(3) .
N22 C22 C23 N21 0.1(3) .
C21 N21 C23 C22 -0.6(2) .
Cu1 N21 C23 C22 -178.40(14) .
Cu1 O31 C31 O32 -4.4(3) .
Cu1 O31 C31 C3 174.85(12) .
C4 C3 C31 O32 7.7(3) .
C2 C3 C31 O32 -173.29(19) .
C4 C3 C31 O31 -171.67(18) .
C2 C3 C31 O31 7.4(3) .
Cu1 O51 C51 O52 -8.3(3) 2_655
Cu1 O51 C51 C5 171.94(14) 2_655
C6 C5 C51 O52 -172.7(2) .
C4 C5 C51 O52 7.3(3) .
C6 C5 C51 O51 7.1(3) .
C4 C5 C51 O51 -172.95(19) .
C4 C5 C6 C1 -1.4(3) .
C51 C5 C6 C1 178.51(19) .
C2 C1 C6 C5 1.8(3) .
N1 C1 C6 C5 -177.32(19) .
